data_8101929
loop_
_publ_author_name
'Zhang, X.-Q.'
'Zhang, Z.-T.'
'Zhang, X.-L.'

_publ_section_title
;
Crystal structure of kakkalidone, C~23~H~24~O~11~
;
_journal_issue 1
_journal_name_full 'Zeitschrift f\"ur Kristallographie - New Crystal Structures'
_journal_page_first 80
_journal_page_last 82
_journal_volume 221
_journal_year 2006
_chemical_formula_moiety 'C23 H24 O11'
_chemical_formula_sum 'C23 H24 O11'
_chemical_formula_weight 476.42
_chemical_name_systematic
; 
 kakkalidone
;
_space_group_IT_number 4
_symmetry_cell_setting monoclinic
_symmetry_space_group_name_Hall 'P 2yb'
_symmetry_space_group_name_H-M 'P 1 21 1'
_atom_sites_solution_hydrogens geom
_atom_sites_solution_primary direct
_atom_sites_solution_secondary difmap
_audit_creation_method SHELXL-97
_cell_angle_alpha 90.00
_cell_angle_beta 92.127(7)
_cell_angle_gamma 90.00
_cell_formula_units_Z 2
_cell_length_a 6.081(3)
_cell_length_b 7.838(3)
_cell_length_c 22.600(10)
_cell_measurement_reflns_used 1112
_cell_measurement_temperature 298(2)
_cell_measurement_theta_max 20.721
_cell_measurement_theta_min 2.706
_cell_volume 1076.4(8)
_computing_cell_refinement 'Bruker SMART'
_computing_data_collection 'Bruker SMART'
_computing_data_reduction 'Bruker SAINT'
_computing_molecular_graphics 'Bruker SHELXTL'
_computing_publication_material 'Bruker SHELXTL'
_computing_structure_refinement 'SHELXL-97 (Sheldrick, 1997)'
_computing_structure_solution 'SHELXS-97 (Sheldrick, 1990)'
_diffrn_ambient_temperature 298(2)
_diffrn_measured_fraction_theta_full 0.978
_diffrn_measured_fraction_theta_max 0.978
_diffrn_measurement_device_type 'Bruker SMART CCD'
_diffrn_measurement_method phi/omega
_diffrn_radiation_monochromator graphite
_diffrn_radiation_source 'fine-focus sealed tube'
_diffrn_radiation_type MoK\a
_diffrn_radiation_wavelength 0.71073
_diffrn_reflns_av_R_equivalents 0.0479
_diffrn_reflns_av_sigmaI/netI 0.0737
_diffrn_reflns_limit_h_max 7
_diffrn_reflns_limit_h_min -7
_diffrn_reflns_limit_k_max 9
_diffrn_reflns_limit_k_min -8
_diffrn_reflns_limit_l_max 26
_diffrn_reflns_limit_l_min -22
_diffrn_reflns_number 5491
_diffrn_reflns_theta_full 25.00
_diffrn_reflns_theta_max 25.00
_diffrn_reflns_theta_min 1.80
_exptl_absorpt_coefficient_mu 0.118
_exptl_absorpt_correction_T_max 0.9859
_exptl_absorpt_correction_T_min 0.9487
_exptl_absorpt_correction_type multi-scan
_exptl_absorpt_process_details sadabs
_exptl_crystal_colour colorless
_exptl_crystal_density_diffrn 1.470
_exptl_crystal_density_meas 0
_exptl_crystal_density_method 'not measured'
_exptl_crystal_description needle
_exptl_crystal_F_000 500
_exptl_crystal_size_max 0.45
_exptl_crystal_size_mid 0.43
_exptl_crystal_size_min 0.12
_refine_diff_density_max 0.971
_refine_diff_density_min -0.317
_refine_diff_density_rms 0.070
_refine_ls_abs_structure_details 'Flack H D (1983), Acta Cryst. A39, 876-881'
_refine_ls_abs_structure_Flack 1(3)
_refine_ls_extinction_method none
_refine_ls_goodness_of_fit_ref 1.008
_refine_ls_hydrogen_treatment none
_refine_ls_matrix_type full
_refine_ls_number_parameters 349
_refine_ls_number_reflns 3281
_refine_ls_number_restraints 602
_refine_ls_restrained_S_all 1.000
_refine_ls_R_factor_all 0.1265
_refine_ls_R_factor_gt 0.0722
_refine_ls_shift/su_max 0.000
_refine_ls_shift/su_mean 0.000
_refine_ls_structure_factor_coef Fsqd
_refine_ls_weighting_details 'calc w=1/[\s^2^(Fo^2^)+(0.1353P)^2^+0.0000P] where P=(Fo^2^+2Fc^2^)/3'
_refine_ls_weighting_scheme calc
_refine_ls_wR_factor_gt 0.1844
_refine_ls_wR_factor_ref 0.2258
_reflns_number_gt 1894
_reflns_number_total 3281
_reflns_threshold_expression >2sigma(I)
_cod_data_source_file 1267-1724.cff
_cod_data_source_block 051017d
_cod_depositor_comments
;
The following automatic conversions were performed:
'_symmetry_cell_setting' value 'Monoclinic' changed to 'monoclinic'
according to '/home/saulius/struct/CIF-dictionaries/cif_core.dic'
dictionary named 'cif_core.dic' version 2.4.1 from 2010-06-29.

Automatic conversion script
Id: cif_fix_enum 1555 2011-01-17 13:19:09Z saulius 
;
_cod_original_sg_symbol_Hall 'P 2yb '
_cod_original_sg_symbol_H-M P12(1)1
_cod_database_code 8101929

loop_
_symmetry_equiv_pos_as_xyz
'x, y, z'
'-x, y+1/2, -z'

loop_
_atom_site_label
_atom_site_type_symbol
_atom_site_fract_x
_atom_site_fract_y
_atom_site_fract_z
_atom_site_U_iso_or_equiv
_atom_site_adp_type
_atom_site_occupancy
_atom_site_symmetry_multiplicity
_atom_site_Wyckoff_symbol
_atom_site_calc_flag
_atom_site_refinement_flags
_atom_site_disorder_assembly
_atom_site_disorder_group
O1 O 0.1894(7) 0.2059(5) 0.86402(18) 0.0493(11) Uani 1 2 a d . . .
O2 O -0.3204(7) -0.0177(6) 0.94596(19) 0.0565(12) Uani 1 2 a d . . .
O3 O -0.4970(7) -0.0876(6) 0.8431(2) 0.0638(13) Uani 1 2 a d . . .
H3 H -0.4845 -0.0856 0.8793 0.096 Uiso 1 2 a calc R . .
O4 O -0.4877(8) -0.0509(7) 0.7241(2) 0.0635(13) Uani 1 2 a d . . .
O5 O -0.1387(7) 0.0858(10) 0.6738(2) 0.088(2) Uani 1 2 a d D . .
O6 O 0.1268(9) 0.0524(7) 1.20172(19) 0.0706(15) Uani 1 2 a d . . .
O7 O 0.1510(9) 0.2401(7) 0.6410(2) 0.0738(15) Uani 1 2 a d DU . .
O8 O -0.114(2) -0.088(2) 0.5731(6) 0.082(4) Uani 0.463(12) 2 a d PDU A 1
H8 H -0.1462 -0.1243 0.6058 0.123 Uiso 0.463(12) 2 a calc PRD A 1
O8' O -0.0329(19) -0.2068(15) 0.5998(4) 0.071(3) Uani 0.537(12) 2 a d PU A 2
H8' H -0.0070 -0.2634 0.5703 0.107 Uiso 0.537(12) 2 a calc PR A 2
O9 O 0.1962(11) -0.0703(10) 0.4947(3) 0.109(2) Uani 1 2 a d U . .
H9 H 0.2347 0.0002 0.4704 0.163 Uiso 1 2 a calc RD B 1
O10 O 0.5434(9) 0.1536(7) 0.52617(19) 0.0753(15) Uani 1 2 a d DU . .
H10 H 0.6020 0.2477 0.5248 0.113 Uiso 1 2 a calc R . .
O11 O 0.422(3) 0.5436(19) 0.5969(6) 0.075(4) Uani 0.463(12) 2 a d PDU A 1
H11 H 0.4102 0.5254 0.5612 0.112 Uiso 0.463(12) 2 a calc PR A 1
O11' O 0.292(3) 0.5222(15) 0.5749(7) 0.088(4) Uani 0.537(12) 2 a d PU A 2
H11' H 0.3213 0.4901 0.5416 0.133 Uiso 0.537(12) 2 a calc PR A 2
C1 C 0.1875(10) 0.1919(8) 0.9234(3) 0.0440(15) Uani 1 2 a d . . .
H1 H 0.3052 0.2387 0.9452 0.053 Uiso 1 2 a calc R . .
C2 C 0.0278(9) 0.1152(7) 0.9534(2) 0.0372(14) Uani 1 2 a d . . .
C3 C -0.1621(10) 0.0470(8) 0.9214(3) 0.0430(14) Uani 1 2 a d . . .
C4 C -0.1557(10) 0.0594(8) 0.8577(3) 0.0430(15) Uani 1 2 a d . . .
C5 C -0.3268(10) -0.0057(8) 0.8202(3) 0.0444(15) Uani 1 2 a d . . .
C6 C -0.3145(10) 0.0062(9) 0.7601(3) 0.0517(17) Uani 1 2 a d . . .
C7 C -0.1361(12) 0.0833(11) 0.7353(3) 0.0610(19) Uani 1 2 a d . . .
C8 C 0.0372(11) 0.1473(9) 0.7714(3) 0.0535(17) Uani 1 2 a d . . .
H8A H 0.1594 0.1972 0.7549 0.064 Uiso 1 2 a calc R A .
C9 C 0.0226(10) 0.1347(7) 0.8309(3) 0.0409(15) Uani 1 2 a d . . .
C10 C 0.0527(11) 0.1023(8) 1.0193(2) 0.0434(15) Uani 1 2 a d . . .
C11 C -0.1194(12) 0.1527(9) 1.0545(3) 0.0534(17) Uani 1 2 a d . . .
H11A H -0.2483 0.1963 1.0369 0.064 Uiso 1 2 a calc R . .
C12 C -0.0984(13) 0.1379(9) 1.1161(3) 0.063(2) Uani 1 2 a d . . .
H12 H -0.2137 0.1713 1.1393 0.076 Uiso 1 2 a calc R . .
C13 C 0.0927(12) 0.0737(10) 1.1426(3) 0.0578(19) Uani 1 2 a d . . .
C14 C 0.2645(13) 0.0250(10) 1.1066(3) 0.0598(18) Uani 1 2 a d . . .
H14 H 0.3946 -0.0178 1.1237 0.072 Uiso 1 2 a calc R . .
C15 C 0.2417(10) 0.0400(8) 1.0466(3) 0.0494(16) Uani 1 2 a d . . .
H15 H 0.3576 0.0071 1.0235 0.059 Uiso 1 2 a calc R . .
C16 C -0.4614(15) -0.2237(10) 0.7048(4) 0.076(2) Uani 1 2 a d . . .
H16A H -0.5863 -0.2563 0.6802 0.114 Uiso 1 2 a calc R A .
H16B H -0.4501 -0.2976 0.7387 0.114 Uiso 1 2 a calc R . .
H16C H -0.3301 -0.2329 0.6827 0.114 Uiso 1 2 a calc R . .
C17 C -0.0528(15) 0.0998(12) 1.2377(3) 0.081(3) Uani 1 2 a d . . .
H17A H -0.0129 0.0799 1.2786 0.121 Uiso 1 2 a calc R . .
H17B H -0.1799 0.0326 1.2267 0.121 Uiso 1 2 a calc R . .
H17C H -0.0860 0.2185 1.2319 0.121 Uiso 1 2 a calc R . .
C18 C 0.0626(12) 0.0742(10) 0.6462(3) 0.0634(16) Uani 0.463(12) 2 a d PDU A 1
H18 H 0.1648 -0.0101 0.6637 0.076 Uiso 0.463(12) 2 a calc PR A 1
C19 C 0.019(2) 0.055(3) 0.5800(6) 0.070(3) Uani 0.463(12) 2 a d PDU A 1
H19 H -0.0442 0.1580 0.5612 0.084 Uiso 0.463(12) 2 a calc PR A 1
C20 C 0.2347(12) -0.0044(11) 0.5529(3) 0.0695(17) Uani 0.463(12) 2 a d PDU A 1
H20 H 0.3178 -0.0837 0.5788 0.083 Uiso 0.463(12) 2 a calc PR A 1
C18' C 0.0626(12) 0.0742(10) 0.6462(3) 0.0634(16) Uani 0.537(12) 2 a d PU A 2
H18' H 0.1625 0.0115 0.6734 0.076 Uiso 0.537(12) 2 a calc PR A 2
C19' C 0.026(2) -0.040(2) 0.5906(5) 0.060(3) Uani 0.537(12) 2 a d PDU A 2
H19' H -0.0985 0.0110 0.5681 0.071 Uiso 0.537(12) 2 a calc PR A 2
C20' C 0.2347(12) -0.0044(11) 0.5529(3) 0.0695(17) Uani 0.537(12) 2 a d PU A 2
H20' H 0.3500 -0.0777 0.5706 0.083 Uiso 0.537(12) 2 a calc PR A 2
C21 C 0.3345(13) 0.1693(10) 0.5523(3) 0.0650(18) Uani 1 2 a d DU . .
H21 H 0.2401 0.2463 0.5285 0.078 Uiso 1 2 a calc R A 1
C22 C 0.3593(13) 0.2357(10) 0.6146(3) 0.0664(18) Uani 0.463(12) 2 a d PDU A 1
H22 H 0.4367 0.1433 0.6359 0.080 Uiso 0.463(12) 2 a calc PR A 1
C23 C 0.512(3) 0.3946(19) 0.6266(8) 0.063(3) Uani 0.463(12) 2 a d PDU A 1
H23A H 0.5256 0.4159 0.6688 0.076 Uiso 0.463(12) 2 a calc PR A 1
H23B H 0.6575 0.3712 0.6124 0.076 Uiso 0.463(12) 2 a calc PR A 1
C22' C 0.3593(13) 0.2357(10) 0.6146(3) 0.0664(18) Uani 0.537(12) 2 a d P A 2
H22' H 0.4689 0.1716 0.6385 0.080 Uiso 0.537(12) 2 a calc PR A 2
C23' C 0.403(3) 0.425(3) 0.6156(8) 0.070(3) Uani 0.537(12) 2 a d PU A 2
H23C H 0.3698 0.4679 0.6546 0.084 Uiso 0.537(12) 2 a calc PR A 2
H23D H 0.5593 0.4427 0.6106 0.084 Uiso 0.537(12) 2 a calc PR A 2

loop_
_atom_site_aniso_label
_atom_site_aniso_U_11
_atom_site_aniso_U_22
_atom_site_aniso_U_33
_atom_site_aniso_U_23
_atom_site_aniso_U_13
_atom_site_aniso_U_12
O1 0.048(3) 0.057(3) 0.044(2) -0.004(2) 0.0105(19) -0.010(2)
O2 0.047(3) 0.070(3) 0.053(3) 0.004(2) 0.009(2) -0.014(2)
O3 0.052(3) 0.070(3) 0.069(3) -0.003(3) 0.003(2) -0.006(3)
O4 0.054(3) 0.072(4) 0.063(3) -0.014(2) -0.015(2) 0.012(2)
O5 0.041(3) 0.174(6) 0.048(3) -0.025(3) 0.006(2) 0.027(3)
O6 0.084(3) 0.087(4) 0.041(3) -0.007(2) 0.008(2) -0.012(3)
O7 0.105(4) 0.068(3) 0.050(2) 0.006(2) 0.031(2) 0.032(3)
O8 0.087(8) 0.087(8) 0.073(7) -0.024(7) 0.010(6) -0.003(7)
O8' 0.077(6) 0.077(7) 0.061(6) -0.009(5) 0.015(5) -0.013(5)
O9 0.119(4) 0.145(5) 0.064(3) -0.050(3) 0.020(3) -0.008(4)
O10 0.080(3) 0.096(4) 0.051(3) 0.002(3) 0.019(2) 0.006(3)
O11 0.097(9) 0.066(8) 0.062(7) 0.008(6) 0.004(7) -0.006(8)
O11' 0.127(10) 0.052(6) 0.089(8) 0.011(6) 0.040(7) 0.012(7)
C1 0.044(4) 0.044(4) 0.044(4) -0.010(3) 0.004(3) -0.009(3)
C2 0.035(3) 0.037(4) 0.039(3) -0.009(3) -0.005(3) 0.006(3)
C3 0.043(3) 0.038(4) 0.049(3) -0.001(3) 0.005(3) -0.001(3)
C4 0.046(4) 0.034(3) 0.049(3) -0.004(3) 0.008(3) 0.008(3)
C5 0.033(3) 0.045(4) 0.055(4) -0.012(3) 0.003(3) 0.003(3)
C6 0.034(3) 0.065(4) 0.055(4) -0.010(3) -0.011(3) 0.009(3)
C7 0.059(4) 0.087(5) 0.038(4) -0.008(4) 0.003(3) 0.021(4)
C8 0.043(4) 0.069(5) 0.049(4) -0.007(3) 0.007(3) 0.007(3)
C9 0.040(4) 0.037(4) 0.046(4) -0.006(3) 0.010(3) 0.002(3)
C10 0.051(4) 0.043(4) 0.036(3) -0.006(3) 0.009(3) -0.007(3)
C11 0.054(4) 0.056(4) 0.051(4) -0.005(3) 0.007(3) 0.000(3)
C12 0.064(5) 0.068(5) 0.058(4) -0.017(4) 0.018(4) 0.003(4)
C13 0.068(5) 0.061(4) 0.045(4) -0.012(3) 0.006(4) -0.015(4)
C14 0.064(4) 0.072(5) 0.043(4) -0.004(3) -0.005(3) 0.000(4)
C15 0.046(4) 0.051(4) 0.052(4) -0.007(3) 0.013(3) -0.001(3)
C16 0.080(6) 0.063(5) 0.082(5) -0.023(4) -0.033(4) 0.007(4)
C17 0.103(6) 0.101(7) 0.040(4) -0.010(4) 0.021(4) -0.018(5)
C18 0.059(3) 0.080(4) 0.052(3) -0.006(3) 0.015(3) 0.012(3)
C19 0.071(6) 0.086(6) 0.053(5) -0.008(6) 0.020(5) 0.013(6)
C20 0.067(3) 0.094(4) 0.047(3) -0.017(3) 0.009(3) 0.010(3)
C18' 0.059(3) 0.080(4) 0.052(3) -0.006(3) 0.015(3) 0.012(3)
C19' 0.064(6) 0.076(6) 0.040(5) 0.002(5) 0.012(5) 0.004(6)
C20' 0.067(3) 0.094(4) 0.047(3) -0.017(3) 0.009(3) 0.010(3)
C21 0.077(4) 0.078(4) 0.041(3) 0.003(3) 0.012(3) 0.030(4)
C22 0.089(4) 0.065(4) 0.047(3) 0.005(3) 0.020(3) 0.005(4)
C23 0.079(7) 0.063(7) 0.049(6) 0.016(6) 0.022(6) 0.004(7)
C22' 0.089(4) 0.065(4) 0.047(3) 0.005(3) 0.020(3) 0.005(4)
C23' 0.084(6) 0.071(6) 0.056(6) -0.006(5) 0.022(6) 0.003(6)

loop_
_atom_type_symbol
_atom_type_description
_atom_type_scat_dispersion_real
_atom_type_scat_dispersion_imag
_atom_type_scat_source
C C 0.0033 0.0016 'International Tables Vol C Tables 4.2.6.8 and 6.1.1.4'
H H 0.0000 0.0000 'International Tables Vol C Tables 4.2.6.8 and 6.1.1.4'
O O 0.0106 0.0060 'International Tables Vol C Tables 4.2.6.8 and 6.1.1.4'

loop_
_geom_angle_atom_site_label_1
_geom_angle_atom_site_label_2
_geom_angle_atom_site_label_3
_geom_angle
_geom_angle_site_symmetry_1
_geom_angle_site_symmetry_3
_geom_angle_publ_flag
C1 O1 C9 118.8(4) . . ?
C5 O3 H3 109.5 . . ?
C6 O4 C16 113.2(5) . . ?
C7 O5 C18 117.9(5) . . ?
C13 O6 C17 115.8(6) . . ?
C18 O7 C22 111.2(5) . . ?
C19' O8' H8' 109.5 . . ?
C20 O9 H9 109.5 . . ?
C21 O10 H10 109.5 . . ?
C23 O11 H11 109.5 . . ?
C23' O11' H11' 109.5 . . ?
O1 C1 C2 124.9(5) . . ?
O1 C1 H1 117.6 . . ?
C2 C1 H1 117.6 . . ?
C1 C2 C3 119.4(5) . . ?
C1 C2 C10 119.0(5) . . ?
C3 C2 C10 121.6(5) . . ?
O2 C3 C2 123.2(5) . . ?
O2 C3 C4 121.7(6) . . ?
C2 C3 C4 115.1(5) . . ?
C9 C4 C5 117.3(5) . . ?
C9 C4 C3 120.8(6) . . ?
C5 C4 C3 121.8(5) . . ?
O3 C5 C6 119.3(6) . . ?
O3 C5 C4 120.2(5) . . ?
C6 C5 C4 120.4(6) . . ?
C5 C6 C7 120.5(6) . . ?
C5 C6 O4 119.7(6) . . ?
C7 C6 O4 119.7(6) . . ?
C6 C7 O5 115.6(6) . . ?
C6 C7 C8 120.4(6) . . ?
O5 C7 C8 123.9(6) . . ?
C9 C8 C7 118.5(6) . . ?
C9 C8 H8A 120.8 . . ?
C7 C8 H8A 120.8 . . ?
C8 C9 O1 116.2(5) . . ?
C8 C9 C4 122.9(6) . . ?
O1 C9 C4 120.8(5) . . ?
C15 C10 C11 118.5(5) . . ?
C15 C10 C2 121.7(5) . . ?
C11 C10 C2 119.9(6) . . ?
C10 C11 C12 120.1(7) . . ?
C10 C11 H11A 120.0 . . ?
C12 C11 H11A 120.0 . . ?
C13 C12 C11 120.5(7) . . ?
C13 C12 H12 119.8 . . ?
C11 C12 H12 119.8 . . ?
O6 C13 C12 124.6(6) . . ?
O6 C13 C14 116.7(7) . . ?
C12 C13 C14 118.7(6) . . ?
C15 C14 C13 120.2(7) . . ?
C15 C14 H14 119.9 . . ?
C13 C14 H14 119.9 . . ?
C14 C15 C10 122.1(6) . . ?
C14 C15 H15 119.0 . . ?
C10 C15 H15 119.0 . . ?
O4 C16 H16A 109.5 . . ?
O4 C16 H16B 109.5 . . ?
H16A C16 H16B 109.5 . . ?
O4 C16 H16C 109.5 . . ?
H16A C16 H16C 109.5 . . ?
H16B C16 H16C 109.5 . . ?
O6 C17 H17A 109.5 . . ?
O6 C17 H17B 109.5 . . ?
H17A C17 H17B 109.5 . . ?
O6 C17 H17C 109.5 . . ?
H17A C17 H17C 109.5 . . ?
H17B C17 H17C 109.5 . . ?
O5 C18 O7 108.7(6) . . ?
O5 C18 C19 108.7(7) . . ?
O7 C18 C19 93.4(9) . . ?
O5 C18 H18 114.6 . . ?
O7 C18 H18 114.6 . . ?
C19 C18 H18 114.6 . . ?
O8 C19 C18 105.7(12) . . ?
O8 C19 C20 102.1(12) . . ?
C18 C19 C20 107.4(10) . . ?
O8 C19 H19 113.6 . . ?
C18 C19 H19 113.6 . . ?
C20 C19 H19 113.6 . . ?
O9 C20 C21 112.1(6) . . ?
O9 C20 C19 111.3(8) . . ?
C21 C20 C19 94.5(9) . . ?
O9 C20 H20 112.6 . . ?
C21 C20 H20 112.6 . . ?
C19 C20 H20 112.6 . . ?
O8' C19' H19' 105.6 . . ?
O10 C21 C20 107.1(6) . . ?
O10 C21 C22 111.0(6) . . ?
C20 C21 C22 109.6(6) . . ?
O10 C21 H21 109.7 . . ?
C20 C21 H21 109.7 . . ?
C22 C21 H21 109.7 . . ?
O7 C22 C21 109.9(6) . . ?
O7 C22 C23 116.1(9) . . ?
C21 C22 C23 118.3(8) . . ?
O7 C22 H22 103.4 . . ?
C21 C22 H22 103.4 . . ?
C23 C22 H22 103.4 . . ?
O11 C23 C22 110.5(13) . . ?
O11 C23 H23A 109.5 . . ?
C22 C23 H23A 109.5 . . ?
O11 C23 H23B 109.5 . . ?
C22 C23 H23B 109.5 . . ?
H23A C23 H23B 108.1 . . ?
O11' C23' H23C 108.0 . . ?
O11' C23' H23D 108.0 . . ?
H23C C23' H23D 107.2 . . ?

loop_
_geom_bond_atom_site_label_1
_geom_bond_atom_site_label_2
_geom_bond_distance
_geom_bond_site_symmetry_2
_geom_bond_publ_flag
O1 C1 1.346(7) . ?
O1 C9 1.358(7) . ?
O2 C3 1.237(7) . ?
O3 C5 1.339(7) . ?
O3 H3 0.8200 . ?
O4 C6 1.381(7) . ?
O4 C16 1.434(9) . ?
O5 C7 1.388(8) . ?
O5 C18 1.398(8) . ?
O6 C13 1.355(8) . ?
O6 C17 1.435(9) . ?
O7 C18 1.414(9) . ?
O7 C22 1.420(8) . ?
O8 C19 1.392(16) . ?
O8 H8 0.8200 . ?
O8' C19' 1.372(19) . ?
O8' H8' 0.8200 . ?
O9 C20 1.425(8) . ?
O9 H9 0.8200 . ?
O10 C21 1.426(9) . ?
O10 H10 0.8200 . ?
O11 C23 1.444(16) . ?
O11 H11 0.8200 . ?
O11' C23' 1.35(2) . ?
O11' H11' 0.8200 . ?
C1 C2 1.348(8) . ?
C1 H1 0.9300 . ?
C2 C3 1.443(8) . ?
C2 C10 1.493(8) . ?
C3 C4 1.444(8) . ?
C4 C9 1.393(8) . ?
C4 C5 1.414(9) . ?
C5 C6 1.365(9) . ?
C6 C7 1.380(10) . ?
C7 C8 1.401(10) . ?
C8 C9 1.355(8) . ?
C8 H8A 0.9300 . ?
C10 C15 1.374(9) . ?
C10 C11 1.395(9) . ?
C11 C12 1.398(10) . ?
C11 H11A 0.9300 . ?
C12 C13 1.382(10) . ?
C12 H12 0.9300 . ?
C13 C14 1.401(10) . ?
C14 C15 1.362(9) . ?
C14 H14 0.9300 . ?
C15 H15 0.9300 . ?
C16 H16A 0.9600 . ?
C16 H16B 0.9600 . ?
C16 H16C 0.9600 . ?
C17 H17A 0.9600 . ?
C17 H17B 0.9600 . ?
C17 H17C 0.9600 . ?
C18 C19 1.517(14) . ?
C18 H18 0.9800 . ?
C19 C20 1.544(14) . ?
C19 H19 0.9800 . ?
C20 C21 1.490(10) . ?
C20 H20 0.9800 . ?
C19' H19' 0.9800 . ?
C21 C22 1.504(9) . ?
C21 H21 0.9800 . ?
C22 C23 1.570(15) . ?
C22 H22 0.9800 . ?
C23 H23A 0.9700 . ?
C23 H23B 0.9700 . ?
C23' H23C 0.9700 . ?
C23' H23D 0.9700 . ?

loop_
_geom_hbond_atom_site_label_D
_geom_hbond_atom_site_label_H
_geom_hbond_atom_site_label_A
_geom_hbond_distance_DH
_geom_hbond_distance_HA
_geom_hbond_distance_DA
_geom_hbond_angle_DHA
_geom_hbond_site_symmetry_A
O3 H3 O2 0.82 1.85 2.583(6) 147.6 .
O8' H8' O11' 0.82 2.48 2.969(18) 119.7 1_545
O10 H10 O9 0.82 1.94 2.732(9) 161.4 2_656
O11' H11' O10 0.82 2.18 2.730(13) 124.4 2_656
O11 H11 O10 0.82 2.24 2.928(14) 141.2 2_656
C16 H16A O11 0.96 2.45 3.106(17) 125.3 1_445
C18 H18 O4 0.98 2.49 3.343(9) 144.9 1_655
C18' H18' O4 0.98 2.43 3.343(9) 155.3 1_655
